data_7241348
loop_
_publ_author_name
'Zhang, Yingying'
'Hu, Mingjun'
'Lu, Guizhen'
'Qin, Na'
'Han, Suzhen'
'Zhu, Kaifang'
'Huang, Chao'
'Mi, Liwei'

_publ_section_title
;
 Nanosheets-assembled microflowers-like coordination polymers by
 surfactant-assisted assembly with enhanced catalytic activity
;
_journal_name_full CrystEngComm
_journal_paper_doi 10.1039/D0CE01248C
_journal_year 2020
_chemical_formula_moiety 'C13 H7 Cd2 N13 O2'
_chemical_formula_sum 'C13 H9 Cd2 N13 O2'
_chemical_formula_weight 604.13
_space_group_crystal_system orthorhombic
_space_group_IT_number 61
_space_group_name_Hall '-P 2ac 2ab'
_space_group_name_H-M_alt 'P b c a'
_atom_sites_solution_hydrogens mixed
_atom_sites_solution_primary direct
_audit_creation_date 2019-04-16
_audit_creation_method
;
Olex2 1.2-beta
(compiled 2017.03.28 svn.r3405 for OlexSys, GUI svn.r5337)
;
_audit_update_record
;
2020-08-12 deposited with the CCDC.	2020-10-05 downloaded from the CCDC.
;
_cell_angle_alpha 90
_cell_angle_beta 90
_cell_angle_gamma 90
_cell_formula_units_Z 8
_cell_length_a 16.8773(5)
_cell_length_b 10.5015(3)
_cell_length_c 19.9631(7)
_cell_measurement_reflns_used 9842
_cell_measurement_temperature 273(2)
_cell_measurement_theta_max 27.47
_cell_measurement_theta_min 2.50
_cell_volume 3538.20(19)
_computing_cell_refinement 'SAINT V8.38A (?, 2016)'
_computing_data_reduction 'SAINT V8.38A (?, 2016)'
_computing_molecular_graphics 'Olex2 (Dolomanov et al., 2009)'
_computing_publication_material 'Olex2 (Dolomanov et al., 2009)'
_computing_structure_refinement 'ShelXL (Sheldrick, 2015)'
_computing_structure_solution 'SIR2004 (Burla et al., 2007)'
_diffrn_ambient_temperature 273.15
_diffrn_measured_fraction_theta_full 0.999
_diffrn_measured_fraction_theta_max 0.997
_diffrn_measurement_device_type 'CCD area detector'
_diffrn_measurement_method 'phi and omega scans'
_diffrn_radiation_monochromator graphite
_diffrn_radiation_type MoK\a
_diffrn_radiation_wavelength 0.71073
_diffrn_reflns_av_R_equivalents 0.0467
_diffrn_reflns_av_unetI/netI 0.0152
_diffrn_reflns_Laue_measured_fraction_full 0.999
_diffrn_reflns_Laue_measured_fraction_max 0.997
_diffrn_reflns_limit_h_max 21
_diffrn_reflns_limit_h_min -21
_diffrn_reflns_limit_k_max 13
_diffrn_reflns_limit_k_min -13
_diffrn_reflns_limit_l_max 24
_diffrn_reflns_limit_l_min -25
_diffrn_reflns_number 78314
_diffrn_reflns_point_group_measured_fraction_full 0.999
_diffrn_reflns_point_group_measured_fraction_max 0.997
_diffrn_reflns_theta_full 25.242
_diffrn_reflns_theta_max 27.544
_diffrn_reflns_theta_min 2.502
_exptl_absorpt_coefficient_mu 2.450
_exptl_absorpt_correction_T_max 0.7456
_exptl_absorpt_correction_T_min 0.6872
_exptl_absorpt_correction_type none
_exptl_absorpt_process_details
;
SADABS-2016/2 (Bruker,2016/2) was used for absorption correction.
wR2(int) was 0.0683 before and 0.0507 after correction.
The Ratio of minimum to maximum transmission is 0.9217.
The \l/2 correction factor is Not present.
;
_exptl_crystal_colour colourless
_exptl_crystal_density_diffrn 2.268
_exptl_crystal_density_method 'not measured'
_exptl_crystal_description block
_exptl_crystal_F_000 2320
_exptl_crystal_size_max 0.11
_exptl_crystal_size_mid 0.09
_exptl_crystal_size_min 0.07
_refine_diff_density_max 1.213
_refine_diff_density_min -1.931
_refine_diff_density_rms 0.149
_refine_ls_extinction_method none
_refine_ls_goodness_of_fit_ref 1.052
_refine_ls_hydrogen_treatment mixed
_refine_ls_matrix_type full
_refine_ls_number_parameters 279
_refine_ls_number_reflns 4067
_refine_ls_number_restraints 3
_refine_ls_restrained_S_all 1.052
_refine_ls_R_factor_all 0.0439
_refine_ls_R_factor_gt 0.0364
_refine_ls_shift/su_max 0.001
_refine_ls_shift/su_mean 0.000
_refine_ls_structure_factor_coef Fsqd
_refine_ls_weighting_details 'w=1/[\s^2^(Fo^2^)+(0.0625P)^2^+16.4699P] where P=(Fo^2^+2Fc^2^)/3'
_refine_ls_weighting_scheme calc
_refine_ls_wR_factor_gt 0.1100
_refine_ls_wR_factor_ref 0.1148
_reflns_Friedel_coverage 0.000
_reflns_number_gt 3468
_reflns_number_total 4067
_reflns_threshold_expression 'I > 2\s(I)'
_cod_data_source_file d0ce01248c2.cif
_cod_data_source_block 1
_cod_database_code 7241348
_shelx_shelxl_version_number 2018/3
_shelx_space_group_comment
;
The symmetry employed for this shelxl refinement is uniquely defined
by the following loop, which should always be used as a source of
symmetry information in preference to the above space-group names.
They are only intended as comments.
;
_shelx_estimated_absorpt_t_max 0.810
_shelx_estimated_absorpt_t_min 0.758
_olex2_refinement_description
;
1. Fixed Uiso
 At 1.2 times of:
  All C(H) groups
2. Restrained distances
 H1b-H1a
 1.42 with sigma of 0.02
 O1-H1a
 0.85 with sigma of 0.02
 O1-H1b
 0.85 with sigma of 0.02
3.a Aromatic/amide H refined with riding coordinates:
 C2(H2), C3(H3), C4(H4), C9(H9), C13(H13)
;
_olex2_submission_special_instructions 'No special instructions were received'

loop_
_space_group_symop_operation_xyz
'x, y, z'
'-x+1/2, -y, z+1/2'
'-x, y+1/2, -z+1/2'
'x+1/2, -y+1/2, -z'
'-x, -y, -z'
'x-1/2, y, -z-1/2'
'x, -y-1/2, z-1/2'
'-x-1/2, y-1/2, z'

loop_
_atom_site_label
_atom_site_type_symbol
_atom_site_fract_x
_atom_site_fract_y
_atom_site_fract_z
_atom_site_U_iso_or_equiv
_atom_site_adp_type
_atom_site_occupancy
_atom_site_site_symmetry_order
_atom_site_calc_flag
_atom_site_refinement_flags_posn
_atom_site_refinement_flags_adp
_atom_site_refinement_flags_occupancy
_atom_site_disorder_assembly
_atom_site_disorder_group
Cd1 Cd 0.13741(2) 0.28575(3) 0.46215(2) 0.02548(12) Uani 1 1 d . . . . .
Cd2 Cd 0.12436(2) 0.65148(4) 0.72408(2) 0.03367(13) Uani 1 1 d . . . . .
O1 O 0.1707(3) 0.4360(5) 0.3895(3) 0.0559(11) Uani 1 1 d D . . . .
O2 O 0.0065(4) 0.7521(6) 0.7470(3) 0.0810(17) Uani 1 1 d . . . . .
N1 N 0.0080(2) 0.2246(4) 0.4895(2) 0.0266(8) Uani 1 1 d . . . . .
N2 N 0.0853(2) 0.4229(4) 0.54216(18) 0.0235(7) Uani 1 1 d . . . . .
N3 N 0.0607(3) 0.5328(4) 0.6350(2) 0.0320(9) Uani 1 1 d . . . . .
N4 N 0.0011(2) 0.4443(4) 0.6281(2) 0.0333(9) Uani 1 1 d . . . . .
N5 N 0.2243(2) 0.6023(4) 0.5197(2) 0.0258(8) Uani 1 1 d . . . . .
N6 N 0.2783(2) 0.6960(4) 0.5342(2) 0.0286(8) Uani 1 1 d . . . . .
N7 N 0.1982(3) 0.6809(4) 0.6221(2) 0.0315(9) Uani 1 1 d . . . . .
N8 N 0.0957(2) 0.1354(4) 0.3877(2) 0.0277(8) Uani 1 1 d . . . . .
N9 N 0.0718(3) -0.0181(4) 0.3145(2) 0.0380(10) Uani 1 1 d . . . . .
N10 N 0.0063(3) -0.0095(4) 0.3555(2) 0.0381(10) Uani 1 1 d . . . . .
N11 N 0.2203(3) 0.0103(4) 0.2511(2) 0.0379(10) Uani 1 1 d . . . . .
N12 N 0.3027(3) 0.1749(5) 0.2621(2) 0.0406(11) Uani 1 1 d . . . . .
N13 N 0.2434(3) 0.1931(4) 0.3075(2) 0.0388(10) Uani 1 1 d . . . . .
C1 C -0.0255(3) 0.1289(5) 0.4546(3) 0.0298(10) Uani 1 1 d . . . . .
C2 C -0.0997(3) 0.0810(5) 0.4731(3) 0.0364(12) Uani 1 1 d . . . . .
H2 H -0.123921 0.015819 0.449069 0.044 Uiso 1 1 calc R . . . .
C3 C -0.1352(3) 0.1342(6) 0.5282(3) 0.0383(13) Uani 1 1 d . . . . .
H3 H -0.184146 0.103050 0.541910 0.046 Uiso 1 1 calc R . . . .
C4 C -0.1012(3) 0.2320(5) 0.5639(3) 0.0327(11) Uani 1 1 d . . . . .
H4 H -0.126325 0.267624 0.600855 0.039 Uiso 1 1 calc R . . . .
C5 C -0.0275(3) 0.2753(4) 0.5424(2) 0.0259(9) Uani 1 1 d . . . . .
C6 C 0.0179(3) 0.3822(4) 0.5725(2) 0.0254(9) Uani 1 1 d . . . . .
C7 C 0.1085(3) 0.5170(4) 0.5829(2) 0.0236(8) Uani 1 1 d . . . . .
C8 C 0.1780(3) 0.5980(4) 0.5736(2) 0.0227(8) Uani 1 1 d . . . . .
C9 C 0.2608(3) 0.7404(5) 0.5953(2) 0.0333(11) Uani 1 1 d . . . . .
H9 H 0.288882 0.804921 0.616683 0.040 Uiso 1 1 calc R . . . .
C10 C 0.0235(3) 0.0830(5) 0.3984(2) 0.0305(10) Uani 1 1 d . . . . .
C11 C 0.1223(3) 0.0704(4) 0.3349(2) 0.0306(10) Uani 1 1 d . . . . .
C12 C 0.1958(3) 0.0930(5) 0.2989(2) 0.0316(10) Uani 1 1 d . . . . .
C13 C 0.2872(4) 0.0657(5) 0.2303(3) 0.0408(12) Uani 1 1 d . . . . .
H13 H 0.319615 0.031846 0.197131 0.049 Uiso 1 1 calc R . . . .
H1A H 0.195(3) 0.497(4) 0.410(3) 0.042(18) Uiso 1 1 d D . . . .
H1B H 0.198(5) 0.407(10) 0.357(4) 0.16(6) Uiso 1 1 d D . . . .

loop_
_atom_site_aniso_label
_atom_site_aniso_U_11
_atom_site_aniso_U_22
_atom_site_aniso_U_33
_atom_site_aniso_U_23
_atom_site_aniso_U_13
_atom_site_aniso_U_12
Cd1 0.02551(18) 0.02608(19) 0.02486(19) -0.00133(12) -0.00116(12) -0.00071(12)
Cd2 0.0433(2) 0.0299(2) 0.0278(2) -0.00071(14) 0.00087(14) 0.00064(15)
O1 0.062(3) 0.049(3) 0.057(3) 0.008(2) 0.006(2) -0.007(2)
O2 0.091(4) 0.076(3) 0.076(4) -0.007(3) -0.013(3) 0.037(3)
N1 0.0255(18) 0.0238(18) 0.030(2) 0.0040(16) -0.0046(16) -0.0030(15)
N2 0.0229(17) 0.0223(17) 0.0252(18) -0.0022(15) 0.0022(14) -0.0013(14)
N3 0.037(2) 0.033(2) 0.026(2) -0.0027(17) 0.0091(17) -0.0057(18)
N4 0.033(2) 0.036(2) 0.031(2) -0.0022(19) 0.0090(17) -0.0023(18)
N5 0.0271(18) 0.0241(18) 0.0263(19) -0.0019(15) 0.0019(15) -0.0007(15)
N6 0.029(2) 0.0270(19) 0.029(2) -0.0007(16) 0.0047(16) -0.0030(16)
N7 0.039(2) 0.030(2) 0.025(2) -0.0043(17) 0.0046(17) -0.0077(17)
N8 0.034(2) 0.0247(18) 0.0244(19) -0.0027(16) -0.0033(16) -0.0022(16)
N9 0.050(3) 0.030(2) 0.034(2) -0.0038(18) -0.005(2) -0.0061(19)
N10 0.049(3) 0.030(2) 0.036(2) -0.0016(18) -0.008(2) -0.0107(19)
N11 0.051(3) 0.032(2) 0.030(2) -0.0045(19) -0.001(2) 0.001(2)
N12 0.046(3) 0.039(2) 0.036(3) 0.000(2) 0.003(2) -0.005(2)
N13 0.052(3) 0.032(2) 0.032(2) -0.0017(19) 0.000(2) -0.004(2)
C1 0.029(2) 0.025(2) 0.036(3) 0.0045(19) -0.0082(19) -0.0036(18)
C2 0.027(2) 0.031(2) 0.051(3) 0.010(2) -0.010(2) -0.008(2)
C3 0.020(2) 0.043(3) 0.052(3) 0.019(3) -0.001(2) -0.005(2)
C4 0.023(2) 0.032(2) 0.043(3) 0.012(2) 0.006(2) 0.0016(19)
C5 0.022(2) 0.023(2) 0.033(2) 0.0076(18) -0.0021(17) -0.0006(16)
C6 0.024(2) 0.026(2) 0.026(2) 0.0025(18) 0.0012(17) 0.0012(17)
C7 0.027(2) 0.021(2) 0.022(2) -0.0005(17) 0.0010(17) 0.0021(17)
C8 0.027(2) 0.0204(19) 0.021(2) -0.0003(16) -0.0005(16) 0.0002(17)
C9 0.043(3) 0.030(2) 0.027(2) -0.002(2) 0.004(2) -0.009(2)
C10 0.036(2) 0.026(2) 0.029(2) 0.0023(19) -0.0085(19) -0.0044(19)
C11 0.044(3) 0.023(2) 0.026(2) -0.0016(18) -0.008(2) -0.0017(19)
C12 0.044(3) 0.027(2) 0.024(2) 0.0000(19) -0.006(2) 0.001(2)
C13 0.051(3) 0.038(3) 0.033(3) 0.001(2) 0.004(2) 0.003(2)

loop_
_atom_type_symbol
_atom_type_description
_atom_type_scat_dispersion_real
_atom_type_scat_dispersion_imag
_atom_type_scat_source
C C 0.0033 0.0016 'International Tables Vol C Tables 4.2.6.8 and 6.1.1.4'
H H 0.0000 0.0000 'International Tables Vol C Tables 4.2.6.8 and 6.1.1.4'
N N 0.0061 0.0033 'International Tables Vol C Tables 4.2.6.8 and 6.1.1.4'
O O 0.0106 0.0060 'International Tables Vol C Tables 4.2.6.8 and 6.1.1.4'
Cd Cd -0.8075 1.2024 'International Tables Vol C Tables 4.2.6.8 and 6.1.1.4'

loop_
_geom_angle_atom_site_label_1
_geom_angle_atom_site_label_2
_geom_angle_atom_site_label_3
_geom_angle
_geom_angle_site_symmetry_1
_geom_angle_site_symmetry_3
_geom_angle_publ_flag
O1 Cd1 N1 125.77(17) . . ?
O1 Cd1 N2 95.99(18) . . ?
O1 Cd1 N6 124.15(17) . 8_655 ?
O1 Cd1 N8 98.29(18) . . ?
N2 Cd1 N1 69.92(13) . . ?
N6 Cd1 N1 109.16(15) 8_655 . ?
N6 Cd1 N2 93.45(14) 8_655 . ?
N6 Cd1 N8 108.93(14) 8_655 . ?
N8 Cd1 N1 71.00(15) . . ?
N8 Cd1 N2 139.54(14) . . ?
O2 Cd2 N3 89.92(19) . . ?
O2 Cd2 N7 123.9(2) . . ?
O2 Cd2 N9 78.6(2) . 7_566 ?
O2 Cd2 N11 149.5(2) . 7_566 ?
O2 Cd2 N12 91.9(2) . 2_565 ?
N3 Cd2 N9 94.93(15) . 7_566 ?
N7 Cd2 N3 71.02(14) . . ?
N7 Cd2 N9 152.07(15) . 7_566 ?
N7 Cd2 N11 86.08(16) . 7_566 ?
N11 Cd2 N3 95.71(15) 7_566 . ?
N11 Cd2 N9 71.04(16) 7_566 7_566 ?
N12 Cd2 N3 151.29(15) 2_565 . ?
N12 Cd2 N7 84.35(16) 2_565 . ?
N12 Cd2 N9 113.52(16) 2_565 7_566 ?
N12 Cd2 N11 97.13(17) 2_565 7_566 ?
Cd1 O1 H1A 109(4) . . ?
Cd1 O1 H1B 113(8) . . ?
H1A O1 H1B 112(3) . . ?
C1 N1 Cd1 118.4(3) . . ?
C5 N1 Cd1 119.8(3) . . ?
C5 N1 C1 121.4(4) . . ?
C6 N2 Cd1 115.3(3) . . ?
C7 N2 Cd1 139.9(3) . . ?
C7 N2 C6 102.0(4) . . ?
N4 N3 Cd2 138.1(3) . . ?
C7 N3 Cd2 111.7(3) . . ?
C7 N3 N4 106.4(4) . . ?
C6 N4 N3 105.1(4) . . ?
C8 N5 N6 104.2(4) . . ?
N5 N6 Cd1 126.2(3) . 8_665 ?
C9 N6 Cd1 125.5(3) . 8_665 ?
C9 N6 N5 107.1(4) . . ?
C8 N7 Cd2 113.3(3) . . ?
C9 N7 Cd2 143.7(3) . . ?
C9 N7 C8 102.3(4) . . ?
C10 N8 Cd1 117.1(3) . . ?
C11 N8 Cd1 140.0(3) . . ?
C11 N8 C10 102.7(4) . . ?
N10 N9 Cd2 139.9(3) . 7_565 ?
C11 N9 Cd2 113.2(4) . 7_565 ?
C11 N9 N10 106.7(4) . . ?
C10 N10 N9 104.8(4) . . ?
C12 N11 Cd2 113.8(4) . 7_565 ?
C13 N11 Cd2 143.7(4) . 7_565 ?
C13 N11 C12 101.4(4) . . ?
N13 N12 Cd2 119.6(3) . 2_564 ?
C13 N12 Cd2 128.4(4) . 2_564 ?
C13 N12 N13 107.0(5) . . ?
C12 N13 N12 104.2(4) . . ?
N1 C1 C2 120.5(5) . . ?
N1 C1 C10 113.7(4) . . ?
C2 C1 C10 125.8(5) . . ?
C1 C2 H2 121.4 . . ?
C3 C2 C1 117.1(5) . . ?
C3 C2 H2 121.4 . . ?
C2 C3 H3 118.7 . . ?
C2 C3 C4 122.5(5) . . ?
C4 C3 H3 118.7 . . ?
C3 C4 H4 121.4 . . ?
C3 C4 C5 117.2(5) . . ?
C5 C4 H4 121.4 . . ?
N1 C5 C4 121.2(5) . . ?
N1 C5 C6 113.1(4) . . ?
C4 C5 C6 125.7(5) . . ?
N2 C6 C5 119.4(4) . . ?
N4 C6 N2 113.6(4) . . ?
N4 C6 C5 127.1(4) . . ?
N2 C7 C8 126.0(4) . . ?
N3 C7 N2 113.0(4) . . ?
N3 C7 C8 121.0(4) . . ?
N5 C8 N7 114.2(4) . . ?
N5 C8 C7 126.5(4) . . ?
N7 C8 C7 119.2(4) . . ?
N6 C9 N7 112.1(4) . . ?
N6 C9 H9 124.0 . . ?
N7 C9 H9 124.0 . . ?
N8 C10 C1 119.5(4) . . ?
N10 C10 N8 113.1(5) . . ?
N10 C10 C1 127.4(5) . . ?
N8 C11 C12 126.6(4) . . ?
N9 C11 N8 112.7(5) . . ?
N9 C11 C12 120.7(5) . . ?
N11 C12 C11 120.3(4) . . ?
N13 C12 N11 114.3(5) . . ?
N13 C12 C11 125.3(5) . . ?
N11 C13 H13 123.5 . . ?
N12 C13 N11 113.1(5) . . ?
N12 C13 H13 123.5 . . ?

loop_
_geom_bond_atom_site_label_1
_geom_bond_atom_site_label_2
_geom_bond_distance
_geom_bond_site_symmetry_2
_geom_bond_publ_flag
Cd1 O1 2.216(5) . ?
Cd1 N1 2.340(4) . ?
Cd1 N2 2.323(4) . ?
Cd1 N6 2.231(4) 8_655 ?
Cd1 N8 2.280(4) . ?
Cd2 O2 2.299(6) . ?
Cd2 N3 2.423(4) . ?
Cd2 N7 2.406(4) . ?
Cd2 N9 2.450(5) 7_566 ?
Cd2 N11 2.408(5) 7_566 ?
Cd2 N12 2.328(5) 2_565 ?
O1 H1A 0.87(2) . ?
O1 H1B 0.86(2) . ?
N1 C1 1.348(6) . ?
N1 C5 1.326(6) . ?
N2 C6 1.358(6) . ?
N2 C7 1.338(6) . ?
N3 N4 1.377(6) . ?
N3 C7 1.327(6) . ?
N4 C6 1.319(6) . ?
N5 N6 1.371(5) . ?
N5 C8 1.330(6) . ?
N6 C9 1.340(6) . ?
N7 C8 1.347(6) . ?
N7 C9 1.340(6) . ?
N8 C10 1.354(6) . ?
N8 C11 1.333(6) . ?
N9 N10 1.379(7) . ?
N9 C11 1.326(6) . ?
N10 C10 1.327(6) . ?
N11 C12 1.355(7) . ?
N11 C13 1.336(7) . ?
N12 N13 1.365(7) . ?
N12 C13 1.336(7) . ?
N13 C12 1.335(7) . ?
C1 C2 1.399(7) . ?
C1 C10 1.475(7) . ?
C2 H2 0.9300 . ?
C2 C3 1.371(9) . ?
C3 H3 0.9300 . ?
C3 C4 1.376(8) . ?
C4 H4 0.9300 . ?
C4 C5 1.392(6) . ?
C5 C6 1.485(6) . ?
C7 C8 1.460(6) . ?
C9 H9 0.9300 . ?
C11 C12 1.452(7) . ?
C13 H13 0.9300 . ?

loop_
_geom_torsion_atom_site_label_1
_geom_torsion_atom_site_label_2
_geom_torsion_atom_site_label_3
_geom_torsion_atom_site_label_4
_geom_torsion
_geom_torsion_site_symmetry_1
_geom_torsion_site_symmetry_2
_geom_torsion_site_symmetry_3
_geom_torsion_site_symmetry_4
_geom_torsion_publ_flag
Cd1 N1 C1 C2 174.0(4) . . . . ?
Cd1 N1 C1 C10 -5.3(5) . . . . ?
Cd1 N1 C5 C4 -173.6(3) . . . . ?
Cd1 N1 C5 C6 8.6(5) . . . . ?
Cd1 N2 C6 N4 163.9(3) . . . . ?
Cd1 N2 C6 C5 -15.0(5) . . . . ?
Cd1 N2 C7 N3 -157.4(4) . . . . ?
Cd1 N2 C7 C8 23.1(7) . . . . ?
Cd1 N6 C9 N7 168.5(3) 8_665 . . . ?
Cd1 N8 C10 N10 -175.6(3) . . . . ?
Cd1 N8 C10 C1 2.9(6) . . . . ?
Cd1 N8 C11 N9 173.5(4) . . . . ?
Cd1 N8 C11 C12 -9.8(8) . . . . ?
Cd2 N3 N4 C6 -154.8(4) . . . . ?
Cd2 N3 C7 N2 161.5(3) . . . . ?
Cd2 N3 C7 C8 -19.0(5) . . . . ?
Cd2 N7 C8 N5 -172.3(3) . . . . ?
Cd2 N7 C8 C7 9.5(5) . . . . ?
Cd2 N7 C9 N6 168.6(4) . . . . ?
Cd2 N9 N10 C10 173.6(4) 7_565 . . . ?
Cd2 N9 C11 N8 -174.8(3) 7_565 . . . ?
Cd2 N9 C11 C12 8.2(6) 7_565 . . . ?
Cd2 N11 C12 N13 -171.0(3) 7_565 . . . ?
Cd2 N11 C12 C11 7.8(6) 7_565 . . . ?
Cd2 N11 C13 N12 165.6(5) 7_565 . . . ?
Cd2 N12 N13 C12 156.4(3) 2_564 . . . ?
Cd2 N12 C13 N11 -153.6(4) 2_564 . . . ?
N1 C1 C2 C3 -0.9(7) . . . . ?
N1 C1 C10 N8 1.6(6) . . . . ?
N1 C1 C10 N10 179.9(5) . . . . ?
N1 C5 C6 N2 4.5(6) . . . . ?
N1 C5 C6 N4 -174.2(5) . . . . ?
N2 C7 C8 N5 8.5(7) . . . . ?
N2 C7 C8 N7 -173.6(4) . . . . ?
N3 N4 C6 N2 0.5(5) . . . . ?
N3 N4 C6 C5 179.3(4) . . . . ?
N3 C7 C8 N5 -171.0(4) . . . . ?
N3 C7 C8 N7 6.9(7) . . . . ?
N4 N3 C7 N2 -0.8(5) . . . . ?
N4 N3 C7 C8 178.7(4) . . . . ?
N5 N6 C9 N7 0.1(6) . . . . ?
N6 N5 C8 N7 -0.6(5) . . . . ?
N6 N5 C8 C7 177.4(4) . . . . ?
N8 C11 C12 N11 172.1(5) . . . . ?
N8 C11 C12 N13 -9.3(8) . . . . ?
N9 N10 C10 N8 0.3(6) . . . . ?
N9 N10 C10 C1 -178.1(5) . . . . ?
N9 C11 C12 N11 -11.4(7) . . . . ?
N9 C11 C12 N13 167.3(5) . . . . ?
N10 N9 C11 N8 1.4(6) . . . . ?
N10 N9 C11 C12 -175.6(4) . . . . ?
N12 N13 C12 N11 0.3(6) . . . . ?
N12 N13 C12 C11 -178.4(5) . . . . ?
N13 N12 C13 N11 0.8(7) . . . . ?
C1 N1 C5 C4 -0.3(7) . . . . ?
C1 N1 C5 C6 -178.1(4) . . . . ?
C1 C2 C3 C4 1.0(8) . . . . ?
C2 C1 C10 N8 -177.6(5) . . . . ?
C2 C1 C10 N10 0.6(8) . . . . ?
C2 C3 C4 C5 -0.7(8) . . . . ?
C3 C4 C5 N1 0.3(7) . . . . ?
C3 C4 C5 C6 177.8(4) . . . . ?
C4 C5 C6 N2 -173.2(4) . . . . ?
C4 C5 C6 N4 8.1(8) . . . . ?
C5 N1 C1 C2 0.6(7) . . . . ?
C5 N1 C1 C10 -178.7(4) . . . . ?
C6 N2 C7 N3 1.1(5) . . . . ?
C6 N2 C7 C8 -178.4(4) . . . . ?
C7 N2 C6 N4 -1.0(5) . . . . ?
C7 N2 C6 C5 -179.9(4) . . . . ?
C7 N3 N4 C6 0.2(5) . . . . ?
C8 N5 N6 Cd1 -168.0(3) . . . 8_665 ?
C8 N5 N6 C9 0.3(5) . . . . ?
C8 N7 C9 N6 -0.4(6) . . . . ?
C9 N7 C8 N5 0.6(6) . . . . ?
C9 N7 C8 C7 -177.5(4) . . . . ?
C10 N8 C11 N9 -1.2(5) . . . . ?
C10 N8 C11 C12 175.6(5) . . . . ?
C10 C1 C2 C3 178.3(5) . . . . ?
C11 N8 C10 N10 0.5(5) . . . . ?
C11 N8 C10 C1 179.0(4) . . . . ?
C11 N9 N10 C10 -1.0(5) . . . . ?
C12 N11 C13 N12 -0.6(6) . . . . ?
C13 N11 C12 N13 0.1(6) . . . . ?
C13 N11 C12 C11 178.9(5) . . . . ?
C13 N12 N13 C12 -0.7(6) . . . . ?
